data_8105624
loop_
_publ_author_name
'Ling, Zhao'
'Xin, Wang'
'Liguo, Yang'
'Linna, Gao'

_publ_section_title
;
 Crystal structure of
 ((5,5&#x2032;-dimethoxy-2,2&#x2032;-(1,2-phenylenebis(nitrilomethylidyne)))diphenolato-\k4
 O,N,O&#x2032;,N&#x2032;)copper(II), C22H18N2CuO4
;
_journal_issue 2
_journal_name_full 'Zeitschrift f\"ur Kristallographie - New Crystal Structures'
_journal_page_first 303
_journal_page_last 304
_journal_paper_doi 10.1515/ncrs-2018-0361
_journal_volume 234
_journal_year 2019
_chemical_formula_sum 'C22 H18 Cu N2 O4'
_chemical_formula_weight 437.92
_space_group_crystal_system monoclinic
_space_group_IT_number 14
_space_group_name_Hall '-P 2yn'
_space_group_name_H-M_alt 'P 1 21/n 1'
_atom_sites_solution_hydrogens geom
_audit_creation_method SHELXL-2014/7
_cell_angle_alpha 90
_cell_angle_beta 92.129(4)
_cell_angle_gamma 90
_cell_formula_units_Z 4
_cell_length_a 15.7861(11)
_cell_length_b 5.3211(4)
_cell_length_c 21.6563(16)
_cell_measurement_reflns_used 9883
_cell_measurement_temperature 296(2)
_cell_measurement_theta_max 28.47
_cell_measurement_theta_min 3.15
_cell_volume 1817.9(2)
_computing_cell_refinement 'Bruker SMART'
_computing_data_collection 'Bruker SMART'
_computing_data_reduction 'Bruker SAINT'
_computing_molecular_graphics 'Bruker SHELXTL'
_computing_publication_material 'Bruker SHELXTL'
_computing_structure_refinement 'SHELXL-2014/7 (Sheldrick, 2014)'
_computing_structure_solution 'Bruker SHELXTL'
_diffrn_ambient_temperature 296(2)
_diffrn_measured_fraction_theta_full 0.997
_diffrn_measured_fraction_theta_max 0.997
_diffrn_measurement_device_type 'CCD area detector'
_diffrn_measurement_method 'phi and omega scans'
_diffrn_radiation_type MoK\a
_diffrn_radiation_wavelength 0.71073
_diffrn_reflns_av_R_equivalents 0.0286
_diffrn_reflns_av_unetI/netI 0.0166
_diffrn_reflns_Laue_measured_fraction_full 0.997
_diffrn_reflns_Laue_measured_fraction_max 0.997
_diffrn_reflns_limit_h_max 18
_diffrn_reflns_limit_h_min -18
_diffrn_reflns_limit_k_max 6
_diffrn_reflns_limit_k_min -6
_diffrn_reflns_limit_l_max 25
_diffrn_reflns_limit_l_min -25
_diffrn_reflns_number 24774
_diffrn_reflns_point_group_measured_fraction_full 0.997
_diffrn_reflns_point_group_measured_fraction_max 0.997
_diffrn_reflns_theta_full 25.017
_diffrn_reflns_theta_max 25.017
_diffrn_reflns_theta_min 3.766
_exptl_absorpt_coefficient_mu 1.235
_exptl_absorpt_correction_type multi-scan
_exptl_absorpt_process_details sadabs
_exptl_crystal_colour blue
_exptl_crystal_density_diffrn 1.600
_exptl_crystal_description block
_exptl_crystal_F_000 900
_exptl_crystal_size_max 0.12
_exptl_crystal_size_mid 0.10
_exptl_crystal_size_min 0.08
_exptl_transmission_factor_max 0.906
_exptl_transmission_factor_min 0.862
_refine_diff_density_max 0.330
_refine_diff_density_min -0.256
_refine_diff_density_rms 0.059
_refine_ls_extinction_coef .
_refine_ls_extinction_method none
_refine_ls_goodness_of_fit_ref 1.113
_refine_ls_hydrogen_treatment constr
_refine_ls_matrix_type full
_refine_ls_number_parameters 264
_refine_ls_number_reflns 3205
_refine_ls_number_restraints 0
_refine_ls_restrained_S_all 1.113
_refine_ls_R_factor_all 0.0297
_refine_ls_R_factor_gt 0.0254
_refine_ls_shift/su_max 0.002
_refine_ls_shift/su_mean 0.000
_refine_ls_structure_factor_coef Fsqd
_refine_ls_weighting_details 'w=1/[\s^2^(Fo^2^)+(0.0391P)^2^+0.8628P] where P=(Fo^2^+2Fc^2^)/3'
_refine_ls_weighting_scheme calc
_refine_ls_wR_factor_gt 0.0718
_refine_ls_wR_factor_ref 0.0765
_reflns_Friedel_coverage 0.000
_reflns_Friedel_fraction_full .
_reflns_Friedel_fraction_max .
_reflns_number_gt 2888
_reflns_number_total 3205
_reflns_threshold_expression 'I > 2\s(I)'
_cod_data_source_file suppl_ncrs-2018-0361_suppl.cif
_cod_data_source_block 1
_cod_original_sg_symbol_H-M 'P 21/n'
_cod_database_code 8105624
_shelx_shelxl_version_number 2014/7
_shelx_space_group_comment
;
The symmetry employed for this shelxl refinement is uniquely defined
by the following loop, which should always be used as a source of
symmetry information in preference to the above space-group names.
They are only intended as comments.
;

loop_
_space_group_symop_operation_xyz
'x, y, z'
'-x+1/2, y+1/2, -z+1/2'
'-x, -y, -z'
'x-1/2, -y-1/2, z-1/2'

loop_
_atom_site_label
_atom_site_type_symbol
_atom_site_fract_x
_atom_site_fract_y
_atom_site_fract_z
_atom_site_U_iso_or_equiv
_atom_site_adp_type
_atom_site_occupancy
_atom_site_site_symmetry_order
_atom_site_calc_flag
_atom_site_refinement_flags_posn
_atom_site_refinement_flags_adp
_atom_site_refinement_flags_occupancy
_atom_site_disorder_assembly
_atom_site_disorder_group
Cu1 Cu 0.55216(2) 0.70941(5) 0.66651(2) 0.03281(10) Uani 1 1 d . . . . .
N1 N 0.59322(10) 0.9898(3) 0.71656(7) 0.0324(4) Uani 1 1 d . . . . .
N2 N 0.46405(10) 0.6937(3) 0.72637(7) 0.0321(4) Uani 1 1 d . . . . .
O1 O 0.88902(10) 1.0285(3) 0.51769(7) 0.0503(4) Uani 1 1 d . . . . .
O2 O 0.64259(10) 0.7268(3) 0.61170(7) 0.0478(4) Uani 1 1 d . . . . .
O3 O 0.51050(9) 0.4293(3) 0.62042(6) 0.0395(3) Uani 1 1 d . . . . .
O4 O 0.32969(11) -0.2400(3) 0.55813(8) 0.0490(4) Uani 1 1 d . . . . .
C1 C 0.88868(18) 0.8170(5) 0.47759(12) 0.0603(7) Uani 1 1 d . . . . .
H1A H 0.8878 0.6655 0.5016 0.090 Uiso 1 1 calc R U . . .
H1B H 0.9387 0.8196 0.4537 0.090 Uiso 1 1 calc R U . . .
H1C H 0.8393 0.8231 0.4503 0.090 Uiso 1 1 calc R U . . .
C2 C 0.76391(13) 0.8677(4) 0.56504(10) 0.0393(5) Uani 1 1 d . . . . .
H2 H 0.7596 0.7358 0.5369 0.047 Uiso 1 1 calc R U . . .
C3 C 0.82867(13) 1.0382(4) 0.56081(9) 0.0382(5) Uani 1 1 d . . . . .
C4 C 0.83739(15) 1.2385(4) 0.60250(11) 0.0448(5) Uani 1 1 d . . . . .
H4 H 0.8811 1.3542 0.5991 0.054 Uiso 1 1 calc R U . . .
C5 C 0.78127(15) 1.2609(4) 0.64774(11) 0.0436(5) Uani 1 1 d . . . . .
H5 H 0.7873 1.3939 0.6754 0.052 Uiso 1 1 calc R U . . .
C6 C 0.71327(12) 1.0892(4) 0.65473(9) 0.0347(4) Uani 1 1 d . . . . .
C7 C 0.70367(12) 0.8893(4) 0.61146(9) 0.0353(4) Uani 1 1 d . . . . .
C8 C 0.65797(13) 1.1290(4) 0.70358(9) 0.0364(4) Uani 1 1 d . . . . .
H8 H 0.6688 1.2676 0.7288 0.044 Uiso 1 1 calc R U . . .
C9 C 0.54211(12) 1.0421(4) 0.76736(9) 0.0334(4) Uani 1 1 d . . . . .
C10 C 0.55541(14) 1.2327(4) 0.81004(10) 0.0398(5) Uani 1 1 d . . . . .
H10 H 0.6019 1.3386 0.8070 0.048 Uiso 1 1 calc R U . . .
C11 C 0.49993(15) 1.2664(4) 0.85712(11) 0.0450(5) Uani 1 1 d . . . . .
H11 H 0.5091 1.3956 0.8855 0.054 Uiso 1 1 calc R U . . .
C12 C 0.43101(15) 1.1096(5) 0.86228(10) 0.0472(5) Uani 1 1 d . . . . .
H12 H 0.3935 1.1343 0.8939 0.057 Uiso 1 1 calc R U . . .
C13 C 0.41753(14) 0.9165(4) 0.82080(10) 0.0429(5) Uani 1 1 d . . . . .
H13 H 0.3715 0.8097 0.8250 0.051 Uiso 1 1 calc R U . . .
C14 C 0.47201(12) 0.8793(4) 0.77270(9) 0.0338(4) Uani 1 1 d . . . . .
C15 C 0.40166(12) 0.5323(4) 0.72438(9) 0.0349(4) Uani 1 1 d . . . . .
H15 H 0.3624 0.5443 0.7552 0.042 Uiso 1 1 calc R U . . .
C16 C 0.38841(12) 0.3424(4) 0.68003(9) 0.0333(4) Uani 1 1 d . . . . .
C17 C 0.44322(12) 0.2969(4) 0.63026(9) 0.0337(4) Uani 1 1 d . . . . .
C18 C 0.42381(13) 0.0969(4) 0.58957(9) 0.0380(5) Uani 1 1 d . . . . .
H18 H 0.4600 0.0630 0.5577 0.046 Uiso 1 1 calc R U . . .
C19 C 0.35265(13) -0.0498(4) 0.59576(9) 0.0384(5) Uani 1 1 d . . . . .
C20 C 0.29804(13) -0.0041(5) 0.64504(10) 0.0435(5) Uani 1 1 d . . . . .
H20 H 0.2501 -0.1027 0.6496 0.052 Uiso 1 1 calc R U . . .
C21 C 0.31625(13) 0.1839(4) 0.68523(10) 0.0404(5) Uani 1 1 d . . . . .
H21 H 0.2803 0.2111 0.7176 0.048 Uiso 1 1 calc R U . . .
C24 C 0.38329(17) -0.2969(5) 0.50765(11) 0.0518(6) Uani 1 1 d . . . . .
H24A H 0.3870 -0.1525 0.4813 0.078 Uiso 1 1 calc R U . . .
H24B H 0.3598 -0.4354 0.4844 0.078 Uiso 1 1 calc R U . . .
H24C H 0.4389 -0.3406 0.5236 0.078 Uiso 1 1 calc R U . . .

loop_
_atom_site_aniso_label
_atom_site_aniso_U_11
_atom_site_aniso_U_22
_atom_site_aniso_U_33
_atom_site_aniso_U_23
_atom_site_aniso_U_13
_atom_site_aniso_U_12
Cu1 0.02902(16) 0.03554(16) 0.03420(16) -0.00102(10) 0.00573(10) -0.00567(10)
N1 0.0291(8) 0.0346(9) 0.0336(8) 0.0019(7) 0.0018(7) 0.0004(7)
N2 0.0294(9) 0.0347(9) 0.0323(8) 0.0029(7) 0.0017(7) 0.0003(7)
O1 0.0434(9) 0.0578(10) 0.0507(9) 0.0029(8) 0.0170(7) -0.0149(8)
O2 0.0417(9) 0.0488(9) 0.0541(10) -0.0172(7) 0.0195(7) -0.0203(7)
O3 0.0351(7) 0.0420(8) 0.0421(8) -0.0054(6) 0.0115(6) -0.0131(6)
O4 0.0469(9) 0.0487(9) 0.0515(9) -0.0058(7) 0.0018(7) -0.0160(7)
C1 0.0581(16) 0.0727(18) 0.0517(14) -0.0081(13) 0.0223(12) -0.0162(14)
C2 0.0362(11) 0.0414(12) 0.0405(11) -0.0030(9) 0.0063(9) -0.0085(9)
C3 0.0316(10) 0.0436(12) 0.0394(11) 0.0086(9) 0.0040(8) -0.0056(9)
C4 0.0378(12) 0.0406(12) 0.0563(14) 0.0042(10) 0.0056(10) -0.0151(9)
C5 0.0405(12) 0.0385(12) 0.0518(13) -0.0053(10) 0.0015(10) -0.0103(9)
C6 0.0311(10) 0.0342(11) 0.0388(10) 0.0022(8) 0.0012(8) -0.0034(8)
C7 0.0293(10) 0.0352(11) 0.0416(11) 0.0022(9) 0.0023(8) -0.0051(8)
C8 0.0354(11) 0.0335(10) 0.0399(11) -0.0026(9) -0.0029(9) -0.0016(9)
C9 0.0314(10) 0.0352(10) 0.0334(10) 0.0030(8) -0.0015(8) 0.0065(8)
C10 0.0363(12) 0.0401(12) 0.0429(12) -0.0023(9) 0.0001(9) 0.0032(9)
C11 0.0483(13) 0.0446(12) 0.0417(12) -0.0081(10) -0.0009(10) 0.0099(10)
C12 0.0476(13) 0.0564(14) 0.0382(11) -0.0021(11) 0.0101(10) 0.0110(11)
C13 0.0404(12) 0.0490(13) 0.0399(11) 0.0022(10) 0.0083(9) -0.0002(10)
C14 0.0332(10) 0.0369(10) 0.0310(10) 0.0044(8) -0.0002(8) 0.0061(9)
C15 0.0264(9) 0.0422(11) 0.0364(10) 0.0062(9) 0.0053(8) 0.0036(9)
C16 0.0255(9) 0.0367(11) 0.0376(10) 0.0064(9) 0.0007(8) -0.0011(8)
C17 0.0294(10) 0.0346(11) 0.0371(10) 0.0062(8) 0.0013(8) -0.0010(8)
C18 0.0361(11) 0.0410(12) 0.0372(10) 0.0012(9) 0.0056(8) -0.0057(9)
C19 0.0342(10) 0.0379(11) 0.0428(11) 0.0056(9) -0.0048(9) -0.0052(9)
C20 0.0288(10) 0.0490(13) 0.0530(12) 0.0046(10) 0.0027(9) -0.0111(9)
C21 0.0261(10) 0.0499(13) 0.0457(12) 0.0042(10) 0.0072(9) -0.0036(9)
C24 0.0574(16) 0.0509(14) 0.0469(13) -0.0062(11) -0.0013(11) -0.0086(11)

loop_
_atom_type_symbol
_atom_type_description
_atom_type_scat_dispersion_real
_atom_type_scat_dispersion_imag
_atom_type_scat_source
C C 0.0033 0.0016 'International Tables Vol C Tables 4.2.6.8 and 6.1.1.4'
H H 0.0000 0.0000 'International Tables Vol C Tables 4.2.6.8 and 6.1.1.4'
N N 0.0061 0.0033 'International Tables Vol C Tables 4.2.6.8 and 6.1.1.4'
O O 0.0106 0.0060 'International Tables Vol C Tables 4.2.6.8 and 6.1.1.4'
Cu Cu 0.3201 1.2651 'International Tables Vol C Tables 4.2.6.8 and 6.1.1.4'

loop_
_geom_angle_atom_site_label_1
_geom_angle_atom_site_label_2
_geom_angle_atom_site_label_3
_geom_angle
_geom_angle_site_symmetry_1
_geom_angle_site_symmetry_3
O2 Cu1 O3 87.89(6) . .
O2 Cu1 N2 176.86(7) . .
O3 Cu1 N2 94.28(6) . .
O2 Cu1 N1 93.94(6) . .
O3 Cu1 N1 177.76(6) . .
N2 Cu1 N1 83.84(7) . .
C8 N1 C9 122.08(17) . .
C8 N1 Cu1 124.42(14) . .
C9 N1 Cu1 113.37(13) . .
C15 N2 C14 122.08(17) . .
C15 N2 Cu1 124.42(14) . .
C14 N2 Cu1 113.48(13) . .
C3 O1 C1 117.58(17) . .
C7 O2 Cu1 127.89(14) . .
C17 O3 Cu1 127.53(13) . .
C19 O4 C24 117.84(17) . .
O1 C1 H1A 109.5 . .
O1 C1 H1B 109.5 . .
H1A C1 H1B 109.5 . .
O1 C1 H1C 109.5 . .
H1A C1 H1C 109.5 . .
H1B C1 H1C 109.5 . .
C3 C2 C7 121.1(2) . .
C3 C2 H2 119.5 . .
C7 C2 H2 119.5 . .
O1 C3 C2 124.3(2) . .
O1 C3 C4 114.67(18) . .
C2 C3 C4 121.0(2) . .
C5 C4 C3 118.9(2) . .
C5 C4 H4 120.5 . .
C3 C4 H4 120.5 . .
C4 C5 C6 122.6(2) . .
C4 C5 H5 118.7 . .
C6 C5 H5 118.7 . .
C8 C6 C7 123.50(18) . .
C8 C6 C5 118.27(19) . .
C7 C6 C5 118.22(19) . .
O2 C7 C2 117.97(19) . .
O2 C7 C6 123.91(18) . .
C2 C7 C6 118.11(18) . .
N1 C8 C6 126.08(19) . .
N1 C8 H8 117.0 . .
C6 C8 H8 117.0 . .
C10 C9 C14 119.63(19) . .
C10 C9 N1 125.92(19) . .
C14 C9 N1 114.45(17) . .
C11 C10 C9 120.3(2) . .
C11 C10 H10 119.9 . .
C9 C10 H10 119.9 . .
C12 C11 C10 120.3(2) . .
C12 C11 H11 119.8 . .
C10 C11 H11 119.8 . .
C13 C12 C11 120.2(2) . .
C13 C12 H12 119.9 . .
C11 C12 H12 119.9 . .
C12 C13 C14 120.7(2) . .
C12 C13 H13 119.6 . .
C14 C13 H13 119.6 . .
C13 C14 N2 126.28(19) . .
C13 C14 C9 118.86(19) . .
N2 C14 C9 114.85(17) . .
N2 C15 C16 126.05(18) . .
N2 C15 H15 117.0 . .
C16 C15 H15 117.0 . .
C15 C16 C21 118.09(18) . .
C15 C16 C17 124.00(18) . .
C21 C16 C17 117.90(19) . .
O3 C17 C18 117.86(18) . .
O3 C17 C16 123.66(19) . .
C18 C17 C16 118.48(18) . .
C19 C18 C17 121.75(19) . .
C19 C18 H18 119.1 . .
C17 C18 H18 119.1 . .
O4 C19 C18 124.8(2) . .
O4 C19 C20 115.41(18) . .
C18 C19 C20 119.8(2) . .
C21 C20 C19 119.46(19) . .
C21 C20 H20 120.3 . .
C19 C20 H20 120.3 . .
C20 C21 C16 122.6(2) . .
C20 C21 H21 118.7 . .
C16 C21 H21 118.7 . .
O4 C24 H24A 109.5 . .
O4 C24 H24B 109.5 . .
H24A C24 H24B 109.5 . .
O4 C24 H24C 109.5 . .
H24A C24 H24C 109.5 . .
H24B C24 H24C 109.5 . .

loop_
_geom_bond_atom_site_label_1
_geom_bond_atom_site_label_2
_geom_bond_distance
_geom_bond_site_symmetry_2
Cu1 O2 1.8924(15) .
Cu1 O3 1.8979(14) .
Cu1 N2 1.9381(17) .
Cu1 N1 1.9416(17) .
N1 C8 1.301(3) .
N1 C9 1.416(2) .
N2 C15 1.306(3) .
N2 C14 1.410(3) .
O1 C3 1.359(2) .
O1 C1 1.421(3) .
O2 C7 1.295(2) .
O3 C17 1.299(2) .
O4 C19 1.341(3) .
O4 C24 1.439(3) .
C1 H1A 0.9600 .
C1 H1B 0.9600 .
C1 H1C 0.9600 .
C2 C3 1.373(3) .
C2 C7 1.414(3) .
C2 H2 0.9300 .
C3 C4 1.400(3) .
C4 C5 1.350(3) .
C4 H4 0.9300 .
C5 C6 1.422(3) .
C5 H5 0.9300 .
C6 C8 1.412(3) .
C6 C7 1.422(3) .
C8 H8 0.9300 .
C9 C10 1.383(3) .
C9 C14 1.413(3) .
C10 C11 1.380(3) .
C10 H10 0.9300 .
C11 C12 1.379(4) .
C11 H11 0.9300 .
C12 C13 1.376(3) .
C12 H12 0.9300 .
C13 C14 1.389(3) .
C13 H13 0.9300 .
C15 C16 1.405(3) .
C15 H15 0.9300 .
C16 C21 1.425(3) .
C16 C17 1.428(3) .
C17 C18 1.408(3) .
C18 C19 1.379(3) .
C18 H18 0.9300 .
C19 C20 1.418(3) .
C20 C21 1.350(3) .
C20 H20 0.9300 .
C21 H21 0.9300 .
C24 H24A 0.9600 .
C24 H24B 0.9600 .
C24 H24C 0.9600 .
